data_7245205
loop_
_publ_author_name
'Slavchev, Ivaylo'
'Ward, Jas. S.'
'Rissanen, Kari'
'Dobrikov, Georgi M.'
'Simeonov, Svilen'

_publ_section_title
;
 Base-promoted direct amidation of esters: beyond the current scope and
 practical applications
;
_journal_issue 32
_journal_name_full 'RSC Advances'
_journal_page_first 20555
_journal_page_last 20562
_journal_paper_doi 10.1039/D2RA03524C
_journal_volume 12
_journal_year 2022
_chemical_formula_moiety 'C21 H19 N3 O'
_chemical_formula_sum 'C21 H19 N3 O'
_chemical_formula_weight 329.39
_space_group_crystal_system monoclinic
_space_group_IT_number 14
_space_group_name_Hall '-P 2ybc'
_space_group_name_H-M_alt 'P 1 21/c 1'
_atom_sites_solution_hydrogens mixed
_atom_sites_solution_primary dual
_audit_creation_date 2020-09-18
_audit_creation_method
;
Olex2 1.2
(compiled 2018.05.29 svn.r3508 for OlexSys, GUI svn.r5506)
;
_audit_update_record
;
2022-02-03 deposited with the CCDC.	2022-07-10 downloaded from the CCDC.
;
_cell_angle_alpha 90
_cell_angle_beta 92.691(4)
_cell_angle_gamma 90
_cell_formula_units_Z 4
_cell_length_a 8.7084(3)
_cell_length_b 10.2040(5)
_cell_length_c 19.0448(7)
_cell_measurement_reflns_used 2300
_cell_measurement_temperature 120.01(10)
_cell_measurement_theta_max 76.0290
_cell_measurement_theta_min 4.6420
_cell_volume 1690.46(12)
_computing_cell_refinement 'CrysAlisPro 1.171.39.43c (Rigaku OD, 2018)'
_computing_data_collection 'CrysAlisPro 1.171.39.43c (Rigaku OD, 2018)'
_computing_data_reduction 'CrysAlisPro 1.171.39.43c (Rigaku OD, 2018)'
_computing_molecular_graphics 'Olex2 (Dolomanov et al., 2009)'
_computing_publication_material 'Olex2 (Dolomanov et al., 2009)'
_computing_structure_refinement 'ShelXL (Sheldrick, 2015)'
_computing_structure_solution 'ShelXT (Sheldrick, 2015)'
_diffrn_ambient_environment N~2~
_diffrn_ambient_temperature 120.01(10)
_diffrn_detector 'CCD plate'
_diffrn_detector_area_resol_mean 5.1977
_diffrn_detector_type Atlas
_diffrn_measured_fraction_theta_full 0.995
_diffrn_measured_fraction_theta_max 0.968
_diffrn_measurement_details
;
List of Runs (angles in degrees, time in seconds):

  # Type    Start    End  Width  t~exp~   \w     \q     \k     \f   Frames
#--------------------------------------------------------------------------
  1  \w   -115.00 -17.00   1.00    2.50    --  -41.40 -37.00 150.00   98
  2  \w      1.00  62.00   1.00    2.50    --   41.40 -99.00  30.00   61
  3  \w     19.00  72.00   1.00    2.50    --   41.40 -99.00-180.00   53
  4  \w    116.00 176.00   1.00   10.00    --  112.00  61.00 120.00   60
  5  \w     31.00 105.00   1.00   10.00    --  112.00 -94.00  60.00   74
  6  \w     40.00 104.00   1.00   10.00    --  112.00-111.00  30.00   64
  7  \w    108.00 169.00   1.00   10.00    --  112.00 111.00 150.00   61
  8  \w     52.00 141.00   1.00   10.00    --  112.00 -61.00  90.00   89
  9  \w     85.00 175.00   1.00   10.00    --  112.00  30.00 -90.00   90
;
_diffrn_measurement_device 'four-circle diffractometer'
_diffrn_measurement_device_type 'SuperNova, Dual, Cu at home/near, Atlas'
_diffrn_measurement_method '\w scans'
_diffrn_orient_matrix_type 'CrysAlisPro convention (1999,Acta A55,543-557)'
_diffrn_orient_matrix_UB_11 -0.1355132000
_diffrn_orient_matrix_UB_12 -0.0972464000
_diffrn_orient_matrix_UB_13 -0.0035554000
_diffrn_orient_matrix_UB_21 0.1093368000
_diffrn_orient_matrix_UB_22 -0.1116290000
_diffrn_orient_matrix_UB_23 0.0238582000
_diffrn_orient_matrix_UB_31 -0.0311755000
_diffrn_orient_matrix_UB_32 0.0298646000
_diffrn_orient_matrix_UB_33 0.0773777000
_diffrn_radiation_monochromator mirror
_diffrn_radiation_probe x-ray
_diffrn_radiation_type CuK\a
_diffrn_radiation_wavelength 1.54184
_diffrn_reflns_av_R_equivalents 0.0285
_diffrn_reflns_av_unetI/netI 0.0408
_diffrn_reflns_Laue_measured_fraction_full 0.995
_diffrn_reflns_Laue_measured_fraction_max 0.968
_diffrn_reflns_limit_h_max 9
_diffrn_reflns_limit_h_min -10
_diffrn_reflns_limit_k_max 11
_diffrn_reflns_limit_k_min -12
_diffrn_reflns_limit_l_max 23
_diffrn_reflns_limit_l_min -15
_diffrn_reflns_number 6340
_diffrn_reflns_point_group_measured_fraction_full 0.995
_diffrn_reflns_point_group_measured_fraction_max 0.968
_diffrn_reflns_theta_full 67.684
_diffrn_reflns_theta_max 76.683
_diffrn_reflns_theta_min 4.649
_diffrn_source 'micro-focus sealed X-ray tube'
_diffrn_source_type 'SuperNova (Cu) X-ray Source'
_exptl_absorpt_coefficient_mu 0.644
_exptl_absorpt_correction_T_max 1.000
_exptl_absorpt_correction_T_min 0.579
_exptl_absorpt_correction_type gaussian
_exptl_absorpt_process_details
;
CrysAlisPro 1.171.39.43c (Rigaku Oxford Diffraction, 2018)
Numerical absorption correction based on gaussian integration over
			a multifaceted crystal model
Empirical absorption correction using spherical harmonics,
 implemented in SCALE3 ABSPACK scaling algorithm.
;
_exptl_crystal_colour colourless
_exptl_crystal_colour_primary colourless
_exptl_crystal_density_diffrn 1.294
_exptl_crystal_description plate
_exptl_crystal_F_000 696
_exptl_crystal_size_max 0.28
_exptl_crystal_size_mid 0.192
_exptl_crystal_size_min 0.028
_refine_diff_density_max 0.262
_refine_diff_density_min -0.231
_refine_diff_density_rms 0.044
_refine_ls_extinction_method none
_refine_ls_goodness_of_fit_ref 1.028
_refine_ls_hydrogen_treatment mixed
_refine_ls_matrix_type full
_refine_ls_number_parameters 233
_refine_ls_number_reflns 3428
_refine_ls_number_restraints 0
_refine_ls_restrained_S_all 1.028
_refine_ls_R_factor_all 0.0562
_refine_ls_R_factor_gt 0.0431
_refine_ls_shift/su_max 0.000
_refine_ls_shift/su_mean 0.000
_refine_ls_structure_factor_coef Fsqd
_refine_ls_weighting_details 'w=1/[\s^2^(Fo^2^)+(0.0564P)^2^+0.3244P] where P=(Fo^2^+2Fc^2^)/3'
_refine_ls_weighting_scheme calc
_refine_ls_wR_factor_gt 0.1071
_refine_ls_wR_factor_ref 0.1178
_reflns_Friedel_coverage 0.000
_reflns_number_gt 2754
_reflns_number_total 3428
_reflns_threshold_expression 'I > 2\s(I)'
_cod_data_source_file d2ra03524c2.cif
_cod_data_source_block 84
_cod_database_code 7245205
_shelxl_version_number 2014/6
_shelx_space_group_comment
;
The symmetry employed for this shelxl refinement is uniquely defined
by the following loop, which should always be used as a source of
symmetry information in preference to the above space-group names.
They are only intended as comments.
;
_reflns_odcompleteness_completeness 98.84
_reflns_odcompleteness_iscentric 1
_reflns_odcompleteness_theta 71.98
_olex2_refinement_description
;
1. Fixed Uiso
 At 1.2 times of:
  All C(H) groups, All N(H) groups
 At 1.5 times of:
  All C(H,H,H) groups
2.a Aromatic/amide H refined with riding coordinates:
 C2(H2), C4(H4), C5(H5), C6(H6), C13(H13), C14(H14), C15(H15), C16(H16),
 C17(H17), C20(H20), C21(H21), C22(H22), C23(H23), C24(H24)
2.b Idealised Me refined as rotating group:
 C25(H25A,H25B,H25C)
;
_ins_header
;
TITL OHD113-2-CD068_auto in P2(1)/c 
REM P2(1)/c (#14 in standard setting)
CELL 1.54184   8.708372  10.204010  19.044763  90.0000  92.6911  90.0000
ZERR    4.00   0.000346   0.000464   0.000668   0.0000   0.0036   0.0000
LATT  1
SYMM -x, y+1/2,-z+1/2 
SFAC C H N O
UNIT 84.00 76.00 12.00 4.00
TREF
HKLF 4
END
;
_olex2_submission_special_instructions 'No special instructions were received'
_oxdiff_exptl_absorpt_empirical_details
;
Empirical correction (ABSPACK) includes:
- Absorption correction using spherical harmonics
- Frame scaling
;
_oxdiff_exptl_absorpt_empirical_full_max 1.282
_oxdiff_exptl_absorpt_empirical_full_min 0.799

loop_
_space_group_symop_operation_xyz
'x, y, z'
'-x, y+1/2, -z+1/2'
'-x, -y, -z'
'x, -y-1/2, z-1/2'

loop_
_atom_site_label
_atom_site_type_symbol
_atom_site_fract_x
_atom_site_fract_y
_atom_site_fract_z
_atom_site_U_iso_or_equiv
_atom_site_adp_type
_atom_site_occupancy
_atom_site_site_symmetry_order
_atom_site_calc_flag
_atom_site_refinement_flags_posn
_atom_site_refinement_flags_adp
_atom_site_refinement_flags_occupancy
_atom_site_disorder_assembly
_atom_site_disorder_group
C1 C 0.21349(16) 0.83145(15) 0.24347(7) 0.0229(3) Uani 1 1 d . . . . .
C2 C 0.10738(17) 0.81295(15) 0.18713(7) 0.0235(3) Uani 1 1 d . . . . .
H2 H 0.0792 0.7283 0.1737 0.028 Uiso 1 1 calc R . . . .
C3 C 0.04284(18) 0.91989(16) 0.15062(7) 0.0257(3) Uani 1 1 d . . . . .
C4 C 0.08904(19) 1.04563(16) 0.17137(8) 0.0287(3) Uani 1 1 d . . . . .
H4 H 0.0484 1.1179 0.1472 0.034 Uiso 1 1 calc R . . . .
C5 C 0.1944(2) 1.06466(16) 0.22731(8) 0.0303(3) Uani 1 1 d . . . . .
H5 H 0.2237 1.1492 0.2403 0.036 Uiso 1 1 calc R . . . .
C6 C 0.25627(18) 0.95788(15) 0.26398(8) 0.0264(3) Uani 1 1 d . . . . .
H6 H 0.3258 0.9707 0.3019 0.032 Uiso 1 1 calc R . . . .
C7 C 0.28117(16) 0.72014(15) 0.28567(7) 0.0228(3) Uani 1 1 d . . . . .
O8 O 0.31821(13) 0.73234(11) 0.34823(5) 0.0277(2) Uani 1 1 d . . . . .
N9 N 0.29796(15) 0.60591(12) 0.24905(6) 0.0238(3) Uani 1 1 d . . . . .
H9 H 0.271(2) 0.6110(19) 0.2042(10) 0.029 Uiso 1 1 d R . . . .
C10 C 0.35561(16) 0.48308(15) 0.27256(7) 0.0230(3) Uani 1 1 d . . . . .
N11 N 0.34755(15) 0.37994(12) 0.23389(6) 0.0242(3) Uani 1 1 d . . . . .
C12 C 0.25947(18) 0.37956(14) 0.16942(7) 0.0232(3) Uani 1 1 d . . . . .
C13 C 0.10505(18) 0.41594(15) 0.16454(7) 0.0248(3) Uani 1 1 d . . . . .
H13 H 0.0586 0.4475 0.2041 0.030 Uiso 1 1 calc R . . . .
C14 C 0.01947(19) 0.40558(16) 0.10112(8) 0.0288(3) Uani 1 1 d . . . . .
H14 H -0.0834 0.4305 0.0986 0.035 Uiso 1 1 calc R . . . .
C15 C 0.0873(2) 0.35816(17) 0.04156(8) 0.0302(3) Uani 1 1 d . . . . .
H15 H 0.0305 0.3517 -0.0009 0.036 Uiso 1 1 calc R . . . .
C16 C 0.2408(2) 0.32044(16) 0.04611(8) 0.0291(3) Uani 1 1 d . . . . .
H16 H 0.2867 0.2885 0.0065 0.035 Uiso 1 1 calc R . . . .
C17 C 0.32656(18) 0.33006(15) 0.10944(8) 0.0254(3) Uani 1 1 d . . . . .
H17 H 0.4288 0.3035 0.1120 0.031 Uiso 1 1 calc R . . . .
N18 N 0.42783(15) 0.48711(13) 0.33766(6) 0.0250(3) Uani 1 1 d . . . . .
H18 H 0.429(2) 0.567(2) 0.3558(10) 0.030 Uiso 1 1 d R . . . .
C19 C 0.49541(17) 0.38367(15) 0.37709(7) 0.0235(3) Uani 1 1 d . . . . .
C20 C 0.59558(19) 0.41828(17) 0.43357(8) 0.0292(3) Uani 1 1 d . . . . .
H20 H 0.6173 0.5062 0.4424 0.035 Uiso 1 1 calc R . . . .
C21 C 0.6628(2) 0.32264(19) 0.47652(8) 0.0342(4) Uani 1 1 d . . . . .
H21 H 0.7285 0.3470 0.5142 0.041 Uiso 1 1 calc R . . . .
C22 C 0.6331(2) 0.19099(18) 0.46396(8) 0.0334(4) Uani 1 1 d . . . . .
H22 H 0.6791 0.1269 0.4926 0.040 Uiso 1 1 calc R . . . .
C23 C 0.5337(2) 0.15665(17) 0.40811(8) 0.0307(3) Uani 1 1 d . . . . .
H23 H 0.5127 0.0686 0.3995 0.037 Uiso 1 1 calc R . . . .
C24 C 0.46467(19) 0.25137(16) 0.36459(8) 0.0287(3) Uani 1 1 d . . . . .
H24 H 0.3982 0.2265 0.3273 0.034 Uiso 1 1 calc R . . . .
C25 C -0.0714(2) 0.89961(18) 0.09007(8) 0.0332(4) Uani 1 1 d . . . . .
H25A H -0.0178 0.8894 0.0475 0.050 Uiso 1 1 calc GR . . . .
H25B H -0.1385 0.9741 0.0859 0.050 Uiso 1 1 calc GR . . . .
H25C H -0.1308 0.8223 0.0981 0.050 Uiso 1 1 calc GR . . . .

loop_
_atom_site_aniso_label
_atom_site_aniso_U_11
_atom_site_aniso_U_22
_atom_site_aniso_U_33
_atom_site_aniso_U_23
_atom_site_aniso_U_13
_atom_site_aniso_U_12
C1 0.0210(7) 0.0252(7) 0.0228(7) 0.0010(5) 0.0029(5) 0.0001(5)
C2 0.0238(7) 0.0237(7) 0.0233(7) -0.0019(5) 0.0028(5) 0.0001(5)
C3 0.0249(7) 0.0305(8) 0.0220(7) 0.0005(5) 0.0030(5) 0.0019(6)
C4 0.0307(8) 0.0269(8) 0.0286(7) 0.0063(6) 0.0022(6) 0.0030(6)
C5 0.0328(8) 0.0234(8) 0.0348(8) 0.0001(6) 0.0026(6) -0.0035(6)
C6 0.0245(7) 0.0276(8) 0.0269(7) 0.0000(6) 0.0001(5) -0.0024(6)
C7 0.0197(7) 0.0241(7) 0.0247(7) 0.0002(5) 0.0022(5) -0.0019(5)
O8 0.0309(6) 0.0276(5) 0.0242(5) -0.0011(4) -0.0020(4) 0.0030(4)
N9 0.0271(6) 0.0236(6) 0.0206(6) 0.0011(5) -0.0009(5) 0.0014(5)
C10 0.0210(7) 0.0249(7) 0.0233(7) 0.0018(5) 0.0015(5) 0.0001(5)
N11 0.0247(6) 0.0240(6) 0.0235(6) 0.0004(5) -0.0025(5) 0.0015(5)
C12 0.0262(7) 0.0201(7) 0.0231(7) 0.0024(5) -0.0010(5) -0.0025(5)
C13 0.0253(7) 0.0257(7) 0.0235(7) 0.0002(5) 0.0021(5) -0.0005(6)
C14 0.0252(7) 0.0300(8) 0.0309(8) 0.0015(6) -0.0020(6) 0.0005(6)
C15 0.0335(8) 0.0326(8) 0.0238(7) 0.0006(6) -0.0056(6) -0.0005(6)
C16 0.0326(8) 0.0306(8) 0.0244(7) -0.0022(6) 0.0025(6) -0.0008(6)
C17 0.0238(7) 0.0254(7) 0.0270(7) -0.0017(5) 0.0007(6) -0.0008(6)
N18 0.0276(6) 0.0239(6) 0.0231(6) -0.0012(5) -0.0022(5) 0.0025(5)
C19 0.0211(7) 0.0302(8) 0.0194(6) 0.0009(5) 0.0022(5) 0.0039(6)
C20 0.0297(8) 0.0325(8) 0.0251(7) -0.0016(6) -0.0009(6) 0.0016(6)
C21 0.0319(8) 0.0447(10) 0.0256(7) 0.0007(6) -0.0048(6) 0.0031(7)
C22 0.0319(8) 0.0408(9) 0.0275(7) 0.0082(7) 0.0013(6) 0.0098(7)
C23 0.0349(8) 0.0295(8) 0.0280(7) 0.0011(6) 0.0040(6) 0.0064(7)
C24 0.0309(8) 0.0296(8) 0.0255(7) -0.0007(6) -0.0004(6) 0.0036(6)
C25 0.0359(9) 0.0358(9) 0.0276(7) 0.0015(6) -0.0041(6) 0.0053(7)

loop_
_atom_type_symbol
_atom_type_description
_atom_type_scat_dispersion_real
_atom_type_scat_dispersion_imag
_atom_type_scat_source
C C 0.0181 0.0091 'International Tables Vol C Tables 4.2.6.8 and 6.1.1.4'
H H 0.0000 0.0000 'International Tables Vol C Tables 4.2.6.8 and 6.1.1.4'
N N 0.0311 0.0180 'International Tables Vol C Tables 4.2.6.8 and 6.1.1.4'
O O 0.0492 0.0322 'International Tables Vol C Tables 4.2.6.8 and 6.1.1.4'

loop_
_exptl_crystal_face_index_h
_exptl_crystal_face_index_k
_exptl_crystal_face_index_l
_exptl_crystal_face_perp_dist
3 -4 7 0.0185
-3 4 -7 0.0095
-4 -5 -2 0.1285
4 3 -8 0.0908
1 -2 -12 0.0890
-1 1 12 0.0917
-3 -1 10 0.1180
4 4 -2 0.1234
-1 2 12 0.0959
4 -5 -1 0.0633
-3 3 9 0.0886
-5 1 -5 0.0778
6 -1 0 0.0784
5 -1 6 0.0767

loop_
_geom_angle_atom_site_label_1
_geom_angle_atom_site_label_2
_geom_angle_atom_site_label_3
_geom_angle
_geom_angle_site_symmetry_1
_geom_angle_site_symmetry_3
_geom_angle_publ_flag
C2 C1 C7 122.69(13) . . ?
C6 C1 C2 119.96(14) . . ?
C6 C1 C7 117.31(13) . . ?
C1 C2 H2 119.6 . . ?
C1 C2 C3 120.87(14) . . ?
C3 C2 H2 119.6 . . ?
C2 C3 C25 120.72(14) . . ?
C4 C3 C2 118.22(14) . . ?
C4 C3 C25 121.05(14) . . ?
C3 C4 H4 119.4 . . ?
C5 C4 C3 121.18(14) . . ?
C5 C4 H4 119.4 . . ?
C4 C5 H5 119.9 . . ?
C4 C5 C6 120.23(15) . . ?
C6 C5 H5 119.9 . . ?
C1 C6 H6 120.2 . . ?
C5 C6 C1 119.52(14) . . ?
C5 C6 H6 120.2 . . ?
O8 C7 C1 121.59(13) . . ?
O8 C7 N9 123.49(14) . . ?
N9 C7 C1 114.92(12) . . ?
C7 N9 H9 114.6(13) . . ?
C7 N9 C10 129.60(12) . . ?
C10 N9 H9 115.8(13) . . ?
N11 C10 N9 122.36(13) . . ?
N11 C10 N18 123.80(14) . . ?
N18 C10 N9 113.73(13) . . ?
C10 N11 C12 120.79(13) . . ?
C13 C12 N11 122.57(13) . . ?
C13 C12 C17 118.65(13) . . ?
C17 C12 N11 118.55(14) . . ?
C12 C13 H13 119.6 . . ?
C14 C13 C12 120.85(14) . . ?
C14 C13 H13 119.6 . . ?
C13 C14 H14 119.9 . . ?
C15 C14 C13 120.23(15) . . ?
C15 C14 H14 119.9 . . ?
C14 C15 H15 120.3 . . ?
C14 C15 C16 119.31(14) . . ?
C16 C15 H15 120.3 . . ?
C15 C16 H16 119.7 . . ?
C15 C16 C17 120.64(14) . . ?
C17 C16 H16 119.7 . . ?
C12 C17 H17 119.8 . . ?
C16 C17 C12 120.31(14) . . ?
C16 C17 H17 119.8 . . ?
C10 N18 H18 112.3(13) . . ?
C10 N18 C19 128.71(13) . . ?
C19 N18 H18 119.0(13) . . ?
C20 C19 N18 116.81(14) . . ?
C24 C19 N18 124.23(14) . . ?
C24 C19 C20 118.93(14) . . ?
C19 C20 H20 119.8 . . ?
C21 C20 C19 120.49(16) . . ?
C21 C20 H20 119.8 . . ?
C20 C21 H21 119.7 . . ?
C20 C21 C22 120.69(16) . . ?
C22 C21 H21 119.7 . . ?
C21 C22 H22 120.6 . . ?
C23 C22 C21 118.85(15) . . ?
C23 C22 H22 120.6 . . ?
C22 C23 H23 119.4 . . ?
C22 C23 C24 121.26(16) . . ?
C24 C23 H23 119.4 . . ?
C19 C24 H24 120.1 . . ?
C23 C24 C19 119.78(15) . . ?
C23 C24 H24 120.1 . . ?
C3 C25 H25A 109.5 . . ?
C3 C25 H25B 109.5 . . ?
C3 C25 H25C 109.5 . . ?
H25A C25 H25B 109.5 . . ?
H25A C25 H25C 109.5 . . ?
H25B C25 H25C 109.5 . . ?

loop_
_geom_bond_atom_site_label_1
_geom_bond_atom_site_label_2
_geom_bond_distance
_geom_bond_site_symmetry_2
_geom_bond_publ_flag
C1 C2 1.396(2) . ?
C1 C6 1.394(2) . ?
C1 C7 1.496(2) . ?
C2 H2 0.9300 . ?
C2 C3 1.398(2) . ?
C3 C4 1.396(2) . ?
C3 C25 1.501(2) . ?
C4 H4 0.9300 . ?
C4 C5 1.386(2) . ?
C5 H5 0.9300 . ?
C5 C6 1.389(2) . ?
C6 H6 0.9300 . ?
C7 O8 1.2259(18) . ?
C7 N9 1.3696(19) . ?
N9 H9 0.877(19) . ?
N9 C10 1.4151(19) . ?
C10 N11 1.285(2) . ?
C10 N18 1.3642(19) . ?
N11 C12 1.4169(18) . ?
C12 C13 1.394(2) . ?
C12 C17 1.401(2) . ?
C13 H13 0.9300 . ?
C13 C14 1.393(2) . ?
C14 H14 0.9300 . ?
C14 C15 1.390(2) . ?
C15 H15 0.9300 . ?
C15 C16 1.390(2) . ?
C16 H16 0.9300 . ?
C16 C17 1.392(2) . ?
C17 H17 0.9300 . ?
N18 H18 0.88(2) . ?
N18 C19 1.4082(19) . ?
C19 C20 1.398(2) . ?
C19 C24 1.395(2) . ?
C20 H20 0.9300 . ?
C20 C21 1.385(2) . ?
C21 H21 0.9300 . ?
C21 C22 1.387(3) . ?
C22 H22 0.9300 . ?
C22 C23 1.384(2) . ?
C23 H23 0.9300 . ?
C23 C24 1.391(2) . ?
C24 H24 0.9300 . ?
C25 H25A 0.9600 . ?
C25 H25B 0.9600 . ?
C25 H25C 0.9600 . ?

loop_
_exptl_oxdiff_crystal_face_indexfrac_h
_exptl_oxdiff_crystal_face_indexfrac_k
_exptl_oxdiff_crystal_face_indexfrac_l
_exptl_oxdiff_crystal_face_x
_exptl_oxdiff_crystal_face_y
_exptl_oxdiff_crystal_face_z
2.9946 -3.9821 6.9855 -0.0434 0.9386 0.3282
-2.9946 3.9821 -6.9855 0.0434 -0.9386 -0.3282
-3.9873 -5.0029 -2.0046 1.0340 0.0747 -0.1802
3.9891 3.0032 -7.9992 -0.8042 -0.0899 -0.6536
0.9995 -1.9976 -12.0053 0.1015 0.0458 -1.0198
-0.9989 0.9994 12.0030 -0.0045 0.0656 0.9898
-2.9928 -1.0033 10.0019 0.4676 0.0234 0.8373
3.9881 4.0034 -1.9974 -0.9227 -0.0585 -0.1593
-0.9995 1.9976 12.0053 -0.1015 -0.0458 1.0198
3.9932 -4.9801 -1.0178 -0.0532 0.9682 -0.3520
-2.9950 2.9892 9.0111 0.0831 -0.4462 0.8799
-4.9881 0.9825 -4.9891 0.5982 -0.7741 -0.2012
5.9860 -0.9813 -0.0122 -0.7157 0.7637 -0.2169
4.9881 -0.9822 5.9891 -0.6017 0.7979 0.2786
